data_4085888
loop_
_publ_author_name
'Men\'endez-Rodr\'iguez, Luc\'ia'
'Tom\'as-Mendivil, Eder'
'Francos, Javier'
'Crochet, Pascale'
'Cadierno, Victorio'
'Anti\~nolo, Antonio'
'Fern\'andez-Gal\'an, Rafael'
'Carrillo-Hermosilla, Fernando'

_publ_section_title
;
 Reactivity of the Dimer [{RuCl(\m-Cl)(\h3:\h3-C10H16)}2] (C10H16=
 2,7-Dimethylocta-2,6-diene-1,8-diyl) toward Guanidines: Access to
 Ruthenium(IV) and Ruthenium(II) Guanidinate Complexes
;
_journal_issue 12
_journal_name_full Organometallics
_journal_page_first 2796
_journal_paper_doi 10.1021/acs.organomet.5b00070
_journal_volume 34
_journal_year 2015
_chemical_formula_moiety 'C44 H55 Cl N6 Ru, 0.5(C6 H14)'
_chemical_formula_sum 'C47 H62 Cl N6 Ru'
_chemical_formula_weight 847.54
_space_group_crystal_system monoclinic
_space_group_IT_number 15
_space_group_name_Hall '-C 2yc'
_space_group_name_H-M_alt 'C 1 2/c 1'
_symmetry_space_group_name_Hall '-C 2yc'
_symmetry_space_group_name_H-M 'C 1 2/c 1'
_atom_sites_solution_hydrogens mixed
_audit_creation_method
;
CrysAlisPro, Oxford Diffraction Ltd.,
Version 1.171.34.40 (release 27-08-2010 CrysAlis171 .NET)
(compiled Aug 27 2010,11:50:40)
;
_cell_angle_alpha 90
_cell_angle_beta 105.209(3)
_cell_angle_gamma 90
_cell_formula_units_Z 8
_cell_length_a 40.2601(14)
_cell_length_b 8.9068(2)
_cell_length_c 26.5375(6)
_cell_measurement_reflns_used 21250
_cell_measurement_temperature 123.3
_cell_measurement_theta_max 29.5302
_cell_measurement_theta_min 2.9051
_cell_volume 9182.7(5)
_computing_cell_refinement
;
CrysAlisPro, Oxford Diffraction Ltd.,
Version 1.171.34.40 (release 27-08-2010 CrysAlis171 .NET)
(compiled Aug 27 2010,11:50:40)
;
_computing_data_collection
;
CrysAlisPro, Oxford Diffraction Ltd.,
Version 1.171.34.40 (release 27-08-2010 CrysAlis171 .NET)
(compiled Aug 27 2010,11:50:40)
;
_computing_data_reduction
;
CrysAlisPro, Oxford Diffraction Ltd.,
Version 1.171.34.40 (release 27-08-2010 CrysAlis171 .NET)
(compiled Aug 27 2010,11:50:40)
;
_computing_molecular_graphics
;
'Ortep-3 for Windows (Farrugia, 1997),PLATON (Spek, 2007)'
;
_computing_publication_material
;
'WinGX publication routines (Farrugia, 1999)'
;
_computing_structure_refinement 'SHELXL-2014/7 (Sheldrick, 2014)'
_computing_structure_solution 'SIR2004(Burla, 2005)'
_diffrn_ambient_temperature 123.3
_diffrn_detector_area_resol_mean 16.0727
_diffrn_measured_fraction_theta_full 0.998
_diffrn_measured_fraction_theta_max 0.927
_diffrn_measurement_device_type 'Xcalibur, Eos'
_diffrn_measurement_method '\w scans'
_diffrn_radiation_type MoK\a
_diffrn_radiation_wavelength 0.71073
_diffrn_reflns_av_R_equivalents 0.0685
_diffrn_reflns_av_unetI/netI 0.0573
_diffrn_reflns_laue_measured_fraction_full 0.998
_diffrn_reflns_laue_measured_fraction_max 0.927
_diffrn_reflns_limit_h_max 55
_diffrn_reflns_limit_h_min -54
_diffrn_reflns_limit_k_max 12
_diffrn_reflns_limit_k_min -12
_diffrn_reflns_limit_l_max 36
_diffrn_reflns_limit_l_min -35
_diffrn_reflns_number 62677
_diffrn_reflns_point_group_measured_fraction_full 0.998
_diffrn_reflns_point_group_measured_fraction_max 0.927
_diffrn_reflns_theta_full 27.040
_diffrn_reflns_theta_max 29.596
_diffrn_reflns_theta_min 2.911
_diffrn_source 'Enhance (Mo) X-ray Source'
_exptl_absorpt_coefficient_mu 0.437
_exptl_absorpt_correction_T_max 1.00000
_exptl_absorpt_correction_T_min 0.70761
_exptl_absorpt_correction_type multi-scan
_exptl_absorpt_process_details
;
CrysAlisPro, Oxford Diffraction Ltd.,
Version 1.171.34.40 (release 27-08-2010 CrysAlis171 .NET)
(compiled Aug 27 2010,11:50:40)
Empirical absorption correction using spherical harmonics,
 implemented in SCALE3 ABSPACK scaling algorithm.
;
_exptl_crystal_colour yellow
_exptl_crystal_density_diffrn 1.226
_exptl_crystal_description prism
_exptl_crystal_F_000 3576
_exptl_crystal_size_max 0.20
_exptl_crystal_size_mid 0.08
_exptl_crystal_size_min 0.06
_refine_diff_density_max 2.118
_refine_diff_density_min -1.596
_refine_diff_density_rms 0.120
_refine_ls_extinction_method none
_refine_ls_goodness_of_fit_ref 1.201
_refine_ls_hydrogen_treatment mixed
_refine_ls_matrix_type full
_refine_ls_number_parameters 500
_refine_ls_number_reflns 11980
_refine_ls_number_restraints 0
_refine_ls_restrained_S_all 1.201
_refine_ls_R_factor_all 0.1022
_refine_ls_R_factor_gt 0.0783
_refine_ls_shift/su_max 0.001
_refine_ls_shift/su_mean 0.000
_refine_ls_structure_factor_coef Fsqd
_refine_ls_weighting_details 'w=1/[\s^2^(Fo^2^)+(0.0517P)^2^+62.1645P] where P=(Fo^2^+2Fc^2^)/3'
_refine_ls_weighting_scheme calc
_refine_ls_wR_factor_gt 0.1631
_refine_ls_wR_factor_ref 0.1754
_reflns_Friedel_coverage 0.000
_reflns_number_gt 9372
_reflns_number_total 11980
_reflns_threshold_expression 'I > 2\s(I)'
_cod_data_source_file om5b00070_si_002.cif
_cod_data_source_block 9f
_cod_depositor_comments
;
The following automatic conversions were performed:
'__computing_structure_solution' tag replaced with
'_computing_structure_solution' tag.

Automatic conversion script
Id: cif_correct_tags 3376 2015-05-07 07:48:27Z andrius 

 Adding full bibliography for 4085883--4085888.cif.

2021-10-24
Z value and formula fixed to values more according to usual
chemical conventions.                 miguel
;
_cod_original_formula_sum 'C94 H124 Cl2 N12 Ru2'
_cod_original_formula_weight 1695.08
_cod_original_formula_moiety '2(C44 H55 Cl N6 Ru), C6 H14'
_cod_original_formula_units_Z 4
_cod_database_code 4085888
_shelx_shelxl_version_number 2014/7
_shelx_space_group_comment
;
The symmetry employed for this shelxl refinement is uniquely defined
by the following loop, which should always be used as a source of
symmetry information in preference to the above space-group names.
They are only intended as comments.
;

loop_
_space_group_symop_operation_xyz
'x, y, z'
'-x, y, -z+1/2'
'x+1/2, y+1/2, z'
'-x+1/2, y+1/2, -z+1/2'
'-x, -y, -z'
'x, -y, z-1/2'
'-x+1/2, -y+1/2, -z'
'x+1/2, -y+1/2, z-1/2'

loop_
_atom_site_label
_atom_site_type_symbol
_atom_site_fract_x
_atom_site_fract_y
_atom_site_fract_z
_atom_site_U_iso_or_equiv
_atom_site_adp_type
_atom_site_occupancy
_atom_site_site_symmetry_order
_atom_site_calc_flag
_atom_site_refinement_flags_posn
_atom_site_refinement_flags_adp
C1 C 0.37204(10) -0.1742(5) 0.61018(15) 0.0212(8) Uani 1 1 d . .
C2 C 0.35333(11) -0.2859(5) 0.68310(16) 0.0237(9) Uani 1 1 d . .
H2 H 0.3547 -0.3807 0.6650 0.028 Uiso 1 1 calc R U
C3 C 0.31857(16) -0.2760(8) 0.6937(3) 0.066(2) Uani 1 1 d . .
H3A H 0.3158 -0.3577 0.7158 0.099 Uiso 1 1 calc R U
H3B H 0.3167 -0.1825 0.7108 0.099 Uiso 1 1 calc R U
H3C H 0.3010 -0.2813 0.6614 0.099 Uiso 1 1 calc R U
C4 C 0.38194(15) -0.2829(7) 0.7328(2) 0.0472(15) Uani 1 1 d . .
H4A H 0.3790 -0.3641 0.7549 0.071 Uiso 1 1 calc R U
H4B H 0.4037 -0.2934 0.7246 0.071 Uiso 1 1 calc R U
H4C H 0.3814 -0.1892 0.7504 0.071 Uiso 1 1 calc R U
C5 C 0.41154(12) -0.3232(5) 0.57400(18) 0.0273(9) Uani 1 1 d . .
H5 H 0.4168 -0.2295 0.5584 0.033 Uiso 1 1 calc R U
C6 C 0.44034(13) -0.3565(7) 0.6223(2) 0.0473(14) Uani 1 1 d . .
H6A H 0.4616 -0.3681 0.6126 0.071 Uiso 1 1 calc R U
H6B H 0.4424 -0.2750 0.6466 0.071 Uiso 1 1 calc R U
H6C H 0.4353 -0.4475 0.6382 0.071 Uiso 1 1 calc R U
C7 C 0.40678(17) -0.4471(7) 0.5337(3) 0.0546(16) Uani 1 1 d . .
H7A H 0.4278 -0.4613 0.5237 0.082 Uiso 1 1 calc R U
H7B H 0.4007 -0.5386 0.5482 0.082 Uiso 1 1 calc R U
H7C H 0.3887 -0.4198 0.5035 0.082 Uiso 1 1 calc R U
C8 C 0.38011(10) 0.0042(4) 0.54492(15) 0.0186(8) Uani 1 1 d . .
C9 C 0.39692(11) 0.1337(5) 0.53753(16) 0.0241(9) Uani 1 1 d . .
H9 H 0.4073 0.1923 0.5664 0.029 Uiso 1 1 calc R U
C10 C 0.39894(11) 0.1794(5) 0.48845(16) 0.0239(9) Uani 1 1 d . .
H10 H 0.4107 0.2671 0.4851 0.029 Uiso 1 1 calc R U
C11 C 0.38353(11) 0.0959(5) 0.44393(15) 0.0224(8) Uani 1 1 d . .
C12 C 0.36550(11) -0.0311(5) 0.45128(16) 0.0244(9) Uani 1 1 d . .
H12 H 0.3543 -0.0873 0.4222 0.029 Uiso 1 1 calc R U
C13 C 0.36340(11) -0.0781(5) 0.50026(15) 0.0225(8) Uani 1 1 d . .
H13 H 0.3510 -0.1639 0.5035 0.027 Uiso 1 1 calc R U
C14 C 0.38522(12) 0.1430(5) 0.38914(16) 0.0278(9) Uani 1 1 d . .
C15 C 0.40826(14) 0.2786(6) 0.39003(19) 0.0382(12) Uani 1 1 d . .
H15A H 0.3997 0.3618 0.4059 0.057 Uiso 1 1 calc R U
H15B H 0.4313 0.2552 0.4098 0.057 Uiso 1 1 calc R U
H15C H 0.4083 0.3045 0.3550 0.057 Uiso 1 1 calc R U
C16 C 0.39924(15) 0.0118(6) 0.3637(2) 0.0414(12) Uani 1 1 d . .
H16A H 0.3849 -0.0747 0.3629 0.062 Uiso 1 1 calc R U
H16B H 0.3994 0.0385 0.3287 0.062 Uiso 1 1 calc R U
H16C H 0.4223 -0.0108 0.3835 0.062 Uiso 1 1 calc R U
C17 C 0.34864(13) 0.1807(6) 0.35649(18) 0.0381(12) Uani 1 1 d . .
H17A H 0.3339 0.0954 0.3558 0.057 Uiso 1 1 calc R U
H17B H 0.3399 0.2646 0.3718 0.057 Uiso 1 1 calc R U
H17C H 0.3492 0.2055 0.3215 0.057 Uiso 1 1 calc R U
C18 C 0.40508(10) 0.0731(4) 0.70789(14) 0.0177(7) Uani 1 1 d . .
C19 C 0.46087(11) 0.1274(6) 0.77754(17) 0.0308(10) Uani 1 1 d . .
C20 C 0.46874(13) 0.2782(7) 0.7864(2) 0.0428(13) Uani 1 1 d . .
C21 C 0.49902(16) 0.3131(8) 0.8237(3) 0.067(2) Uani 1 1 d . .
H21 H 0.5049 0.4131 0.8313 0.080 Uiso 1 1 calc R U
C22 C 0.52049(17) 0.2010(10) 0.8497(3) 0.075(2) Uani 1 1 d . .
H22 H 0.5410 0.2262 0.8739 0.090 Uiso 1 1 calc R U
C23 C 0.51194(14) 0.0538(8) 0.8401(2) 0.0540(17) Uani 1 1 d . .
H23 H 0.5266 -0.0201 0.8583 0.065 Uiso 1 1 calc R U
C24 C 0.48167(12) 0.0119(7) 0.80380(18) 0.0353(11) Uani 1 1 d . .
C25 C 0.44577(15) 0.4016(6) 0.7584(3) 0.0545(16) Uani 1 1 d . .
H25A H 0.4559 0.4972 0.7702 0.082 Uiso 1 1 calc R U
H25B H 0.4431 0.3924 0.7215 0.082 Uiso 1 1 calc R U
H25C H 0.4236 0.3941 0.7655 0.082 Uiso 1 1 calc R U
C26 C 0.47162(13) -0.1480(7) 0.7930(2) 0.0437(13) Uani 1 1 d . .
H26A H 0.4889 -0.2116 0.8146 0.066 Uiso 1 1 calc R U
H26B H 0.4499 -0.1657 0.8007 0.066 Uiso 1 1 calc R U
H26C H 0.4696 -0.1698 0.7569 0.066 Uiso 1 1 calc R U
C27 C 0.33792(11) 0.1124(5) 0.70914(15) 0.0218(8) Uani 1 1 d . .
C28 C 0.31316(12) 0.1902(5) 0.78328(17) 0.0296(10) Uani 1 1 d . .
C29 C 0.33295(15) 0.3047(5) 0.8129(2) 0.0392(12) Uani 1 1 d . .
C30 C 0.32279(19) 0.3590(6) 0.8554(2) 0.0505(16) Uani 1 1 d . .
H30 H 0.3355 0.4350 0.8756 0.061 Uiso 1 1 calc R U
C31 C 0.29425(18) 0.3030(7) 0.8683(2) 0.0530(17) Uani 1 1 d . .
H31 H 0.2878 0.3417 0.8969 0.064 Uiso 1 1 calc R U
C32 C 0.27526(15) 0.1898(7) 0.8390(2) 0.0457(14) Uani 1 1 d . .
H32 H 0.2562 0.1518 0.8483 0.055 Uiso 1 1 calc R U
C33 C 0.28407(13) 0.1312(6) 0.79560(19) 0.0363(11) Uani 1 1 d . .
C34 C 0.36440(17) 0.3602(7) 0.7985(2) 0.0525(16) Uani 1 1 d . .
H34A H 0.3668 0.3081 0.7680 0.079 Uiso 1 1 calc R U
H34B H 0.3622 0.4660 0.7915 0.079 Uiso 1 1 calc R U
H34C H 0.3844 0.3421 0.8269 0.079 Uiso 1 1 calc R U
C35 C 0.26358(14) 0.0080(8) 0.7633(2) 0.0519(15) Uani 1 1 d . .
H35A H 0.2736 -0.0172 0.7353 0.078 Uiso 1 1 calc R U
H35B H 0.2637 -0.0789 0.7848 0.078 Uiso 1 1 calc R U
H35C H 0.2403 0.0410 0.7491 0.078 Uiso 1 1 calc R U
C36 C 0.31359(10) 0.0764(5) 0.60459(15) 0.0185(7) Uani 1 1 d . .
C37 C 0.25251(10) 0.0916(5) 0.54645(15) 0.0209(8) Uani 1 1 d . .
C38 C 0.23035(11) 0.1859(5) 0.56436(16) 0.0265(9) Uani 1 1 d . .
C39 C 0.19694(12) 0.1995(5) 0.53294(19) 0.0312(10) Uani 1 1 d . .
H39 H 0.1814 0.2615 0.5434 0.037 Uiso 1 1 calc R U
C40 C 0.18653(12) 0.1223(6) 0.48651(19) 0.0362(11) Uani 1 1 d . .
H40 H 0.1640 0.1324 0.4661 0.043 Uiso 1 1 calc R U
C41 C 0.20897(12) 0.0304(6) 0.46991(18) 0.0332(11) Uani 1 1 d . .
H41 H 0.2015 -0.0205 0.4384 0.040 Uiso 1 1 calc R U
C42 C 0.24267(11) 0.0125(5) 0.49956(17) 0.0266(9) Uani 1 1 d . .
C43 C 0.24258(14) 0.2690(6) 0.61484(19) 0.0409(12) Uani 1 1 d . .
H43A H 0.2663 0.2446 0.6306 0.061 Uiso 1 1 calc R U
H43B H 0.2404 0.3751 0.6084 0.061 Uiso 1 1 calc R U
H43C H 0.2289 0.2407 0.6380 0.061 Uiso 1 1 calc R U
C44 C 0.26832(12) -0.0835(6) 0.4821(2) 0.0350(11) Uani 1 1 d . .
H44A H 0.2900 -0.0808 0.5081 0.053 Uiso 1 1 calc R U
H44B H 0.2601 -0.1851 0.4775 0.053 Uiso 1 1 calc R U
H44C H 0.2712 -0.0459 0.4497 0.053 Uiso 1 1 calc R U
C45 C 0.4706(8) 0.339(4) 0.9470(11) 0.35(2) Uani 1 1 d . .
H45A H 0.4633 0.4234 0.9637 0.531 Uiso 1 1 calc R U
H45B H 0.4898 0.3670 0.9341 0.531 Uiso 1 1 calc R U
H45C H 0.4520 0.3060 0.9184 0.531 Uiso 1 1 calc R U
C46 C 0.4812(7) 0.210(3) 0.9866(11) 0.259(14) Uani 1 1 d . .
H46A H 0.4985 0.2543 1.0153 0.311 Uiso 1 1 calc R U
H46B H 0.4612 0.1941 0.9999 0.311 Uiso 1 1 calc R U
C47 C 0.4941(4) 0.059(3) 0.9818(5) 0.199(11) Uani 1 1 d . .
H47A H 0.4759 0.0128 0.9548 0.239 Uiso 1 1 calc R U
H47B H 0.5130 0.0749 0.9660 0.239 Uiso 1 1 calc R U
N1 N 0.35791(9) -0.1632(3) 0.64976(13) 0.0194(7) Uani 1 1 d . .
N2 N 0.37876(9) -0.3051(4) 0.58810(14) 0.0233(8) Uani 1 1 d . .
N3 N 0.37965(9) -0.0362(4) 0.59612(13) 0.0205(7) Uani 1 1 d . .
N4 N 0.43065(9) 0.0882(4) 0.73989(13) 0.0238(8) Uani 1 1 d . .
N5 N 0.32338(10) 0.1338(5) 0.74103(15) 0.0304(8) Uani 1 1 d . .
N6 N 0.28639(8) 0.0778(4) 0.57692(13) 0.0218(7) Uani 1 1 d . .
Cl1 Cl 0.36941(3) 0.33539(11) 0.64254(4) 0.0275(2) Uani 1 1 d . .
Ru1 Ru 0.35947(2) 0.06975(4) 0.65544(2) 0.01787(10) Uani 1 1 d . .
H2N H 0.3724(13) -0.389(6) 0.5980(19) 0.029(14) Uiso 1 1 d . .

loop_
_atom_site_aniso_label
_atom_site_aniso_U_11
_atom_site_aniso_U_22
_atom_site_aniso_U_33
_atom_site_aniso_U_23
_atom_site_aniso_U_13
_atom_site_aniso_U_12
C1 0.021(2) 0.017(2) 0.0188(19) 0.0009(15) -0.0064(15) 0.0031(15)
C2 0.035(2) 0.0105(19) 0.024(2) -0.0005(15) 0.0055(17) 0.0001(16)
C3 0.039(3) 0.061(4) 0.100(6) 0.038(4) 0.022(3) -0.002(3)
C4 0.057(4) 0.043(3) 0.032(3) 0.019(2) -0.007(2) -0.012(3)
C5 0.032(2) 0.017(2) 0.031(2) -0.0006(17) 0.0047(18) 0.0042(17)
C6 0.029(3) 0.057(4) 0.052(3) 0.015(3) 0.004(2) 0.011(3)
C7 0.056(4) 0.051(4) 0.065(4) -0.025(3) 0.031(3) -0.003(3)
C8 0.0213(19) 0.0127(19) 0.0187(18) -0.0011(14) -0.0004(14) 0.0030(15)
C9 0.031(2) 0.0118(19) 0.023(2) -0.0073(15) -0.0029(16) -0.0024(16)
C10 0.028(2) 0.020(2) 0.021(2) 0.0005(16) 0.0013(16) -0.0007(17)
C11 0.025(2) 0.021(2) 0.0187(18) -0.0010(15) 0.0020(15) 0.0029(16)
C12 0.028(2) 0.022(2) 0.0192(19) -0.0048(15) -0.0017(16) -0.0004(16)
C13 0.024(2) 0.017(2) 0.0229(19) 0.0001(16) 0.0009(15) 0.0002(16)
C14 0.034(2) 0.028(2) 0.019(2) -0.0002(17) 0.0047(17) 0.0034(19)
C15 0.050(3) 0.038(3) 0.027(2) 0.003(2) 0.010(2) -0.002(2)
C16 0.057(3) 0.038(3) 0.031(3) -0.001(2) 0.016(2) 0.005(3)
C17 0.039(3) 0.050(3) 0.022(2) 0.007(2) 0.0002(19) 0.003(2)
C18 0.0205(18) 0.0133(18) 0.0192(17) 0.0010(15) 0.0048(14) 0.0006(15)
C19 0.017(2) 0.043(3) 0.024(2) -0.0011(19) -0.0078(16) -0.0080(19)
C20 0.025(2) 0.049(3) 0.047(3) -0.005(3) -0.005(2) -0.008(2)
C21 0.041(3) 0.068(5) 0.071(4) -0.013(4) -0.021(3) -0.020(3)
C22 0.041(4) 0.098(6) 0.063(4) -0.016(4) -0.028(3) -0.014(4)
C23 0.026(3) 0.083(5) 0.039(3) 0.008(3) -0.017(2) 0.005(3)
C24 0.024(2) 0.054(3) 0.022(2) 0.004(2) -0.0035(17) -0.001(2)
C25 0.041(3) 0.034(3) 0.076(4) -0.001(3) -0.005(3) -0.008(2)
C26 0.031(3) 0.056(4) 0.039(3) 0.017(3) 0.000(2) 0.013(2)
C27 0.022(2) 0.021(2) 0.0184(18) 0.0013(15) -0.0019(15) 0.0029(16)
C28 0.039(3) 0.022(2) 0.025(2) 0.0102(17) 0.0050(18) 0.0115(19)
C29 0.065(4) 0.018(2) 0.035(3) 0.0085(19) 0.015(2) 0.006(2)
C30 0.093(5) 0.025(3) 0.034(3) 0.000(2) 0.018(3) 0.012(3)
C31 0.083(5) 0.047(4) 0.035(3) 0.003(3) 0.026(3) 0.033(3)
C32 0.044(3) 0.059(4) 0.039(3) 0.017(3) 0.020(2) 0.024(3)
C33 0.030(2) 0.048(3) 0.030(2) 0.012(2) 0.0063(19) 0.015(2)
C34 0.079(5) 0.034(3) 0.043(3) 0.002(2) 0.014(3) -0.018(3)
C35 0.033(3) 0.080(5) 0.038(3) 0.003(3) 0.002(2) -0.009(3)
C36 0.0216(19) 0.0161(19) 0.0182(17) -0.0001(15) 0.0059(15) 0.0022(15)
C37 0.0161(18) 0.024(2) 0.0194(18) 0.0054(15) -0.0017(14) 0.0014(15)
C38 0.026(2) 0.029(2) 0.022(2) 0.0032(17) 0.0026(16) 0.0008(18)
C39 0.022(2) 0.031(3) 0.040(3) 0.004(2) 0.0060(19) 0.0060(18)
C40 0.019(2) 0.053(3) 0.031(2) 0.007(2) -0.0028(18) 0.001(2)
C41 0.025(2) 0.041(3) 0.027(2) -0.0037(19) -0.0048(18) -0.006(2)
C42 0.023(2) 0.031(2) 0.024(2) 0.0000(18) 0.0010(16) -0.0021(18)
C43 0.042(3) 0.047(3) 0.030(2) -0.009(2) 0.001(2) 0.001(2)
C44 0.032(2) 0.034(3) 0.038(3) -0.006(2) 0.006(2) -0.002(2)
C45 0.43(4) 0.41(4) 0.31(3) 0.09(3) 0.26(3) 0.22(4)
C46 0.31(3) 0.19(2) 0.31(4) -0.10(2) 0.15(3) 0.02(2)
C47 0.124(12) 0.40(4) 0.071(8) -0.036(14) 0.017(8) -0.009(16)
N1 0.0266(18) 0.0040(14) 0.0219(16) -0.0002(12) -0.0038(13) -0.0018(13)
N2 0.0292(19) 0.0096(17) 0.0274(18) -0.0019(14) 0.0007(15) -0.0009(14)
N3 0.0232(17) 0.0154(17) 0.0188(16) 0.0008(12) -0.0017(13) 0.0012(13)
N4 0.0156(16) 0.030(2) 0.0213(16) 0.0000(14) -0.0029(13) -0.0017(14)
N5 0.030(2) 0.031(2) 0.0275(19) 0.0047(16) 0.0042(16) 0.0036(17)
N6 0.0157(16) 0.0256(19) 0.0194(15) 0.0034(14) -0.0037(13) 0.0008(14)
Cl1 0.0381(6) 0.0127(5) 0.0257(5) -0.0002(4) -0.0024(4) 0.0007(4)
Ru1 0.01920(16) 0.01451(16) 0.01579(15) -0.00030(12) -0.00270(11) 0.00132(13)

loop_
_atom_type_symbol
_atom_type_description
_atom_type_scat_dispersion_real
_atom_type_scat_dispersion_imag
_atom_type_scat_source
C C 0.0033 0.0016 'International Tables Vol C Tables 4.2.6.8 and 6.1.1.4'
H H 0.0000 0.0000 'International Tables Vol C Tables 4.2.6.8 and 6.1.1.4'
N N 0.0061 0.0033 'International Tables Vol C Tables 4.2.6.8 and 6.1.1.4'
Cl Cl 0.1484 0.1585 'International Tables Vol C Tables 4.2.6.8 and 6.1.1.4'
Ru Ru -1.2594 0.8363 'International Tables Vol C Tables 4.2.6.8 and 6.1.1.4'

loop_
_geom_angle_atom_site_label_1
_geom_angle_atom_site_label_2
_geom_angle_atom_site_label_3
_geom_angle
_geom_angle_site_symmetry_1
N1 C1 N3 109.2(3) .
N1 C1 N2 125.4(4) .
N3 C1 N2 125.3(4) .
N1 C1 Ru1 52.7(2) .
N3 C1 Ru1 56.5(2) .
N2 C1 Ru1 177.9(3) .
N1 C2 C3 110.1(4) .
N1 C2 C4 109.3(4) .
C3 C2 C4 111.8(5) .
N1 C2 H2 108.5 .
C3 C2 H2 108.5 .
C4 C2 H2 108.5 .
C2 C3 H3A 109.5 .
C2 C3 H3B 109.5 .
H3A C3 H3B 109.5 .
C2 C3 H3C 109.5 .
H3A C3 H3C 109.5 .
H3B C3 H3C 109.5 .
C2 C4 H4A 109.5 .
C2 C4 H4B 109.5 .
H4A C4 H4B 109.5 .
C2 C4 H4C 109.5 .
H4A C4 H4C 109.5 .
H4B C4 H4C 109.5 .
N2 C5 C7 107.7(4) .
N2 C5 C6 110.2(4) .
C7 C5 C6 112.5(5) .
N2 C5 H5 108.8 .
C7 C5 H5 108.8 .
C6 C5 H5 108.8 .
C5 C6 H6A 109.5 .
C5 C6 H6B 109.5 .
H6A C6 H6B 109.5 .
C5 C6 H6C 109.5 .
H6A C6 H6C 109.5 .
H6B C6 H6C 109.5 .
C5 C7 H7A 109.5 .
C5 C7 H7B 109.5 .
H7A C7 H7B 109.5 .
C5 C7 H7C 109.5 .
H7A C7 H7C 109.5 .
H7B C7 H7C 109.5 .
C9 C8 C13 117.5(4) .
C9 C8 N3 118.8(3) .
C13 C8 N3 123.7(4) .
C8 C9 C10 122.1(4) .
C8 C9 H9 118.9 .
C10 C9 H9 118.9 .
C9 C10 C11 121.0(4) .
C9 C10 H10 119.5 .
C11 C10 H10 119.5 .
C12 C11 C10 116.7(4) .
C12 C11 C14 120.9(4) .
C10 C11 C14 122.5(4) .
C11 C12 C13 122.7(4) .
C11 C12 H12 118.6 .
C13 C12 H12 118.6 .
C12 C13 C8 119.9(4) .
C12 C13 H13 120.0 .
C8 C13 H13 120.0 .
C15 C14 C16 108.7(4) .
C15 C14 C11 112.5(4) .
C16 C14 C11 108.8(4) .
C15 C14 C17 109.0(4) .
C16 C14 C17 109.1(4) .
C11 C14 C17 108.7(4) .
C14 C15 H15A 109.5 .
C14 C15 H15B 109.5 .
H15A C15 H15B 109.5 .
C14 C15 H15C 109.5 .
H15A C15 H15C 109.5 .
H15B C15 H15C 109.5 .
C14 C16 H16A 109.5 .
C14 C16 H16B 109.5 .
H16A C16 H16B 109.5 .
C14 C16 H16C 109.5 .
H16A C16 H16C 109.5 .
H16B C16 H16C 109.5 .
C14 C17 H17A 109.5 .
C14 C17 H17B 109.5 .
H17A C17 H17B 109.5 .
C14 C17 H17C 109.5 .
H17A C17 H17C 109.5 .
H17B C17 H17C 109.5 .
N4 C18 Ru1 173.4(4) .
C20 C19 C24 123.4(4) .
C20 C19 N4 118.6(4) .
C24 C19 N4 118.0(4) .
C19 C20 C21 117.1(5) .
C19 C20 C25 122.8(4) .
C21 C20 C25 120.1(6) .
C22 C21 C20 120.8(6) .
C22 C21 H21 119.6 .
C20 C21 H21 119.6 .
C23 C22 C21 120.6(5) .
C23 C22 H22 119.7 .
C21 C22 H22 119.7 .
C22 C23 C24 121.3(6) .
C22 C23 H23 119.3 .
C24 C23 H23 119.3 .
C19 C24 C23 116.8(5) .
C19 C24 C26 120.9(4) .
C23 C24 C26 122.3(5) .
C20 C25 H25A 109.5 .
C20 C25 H25B 109.5 .
H25A C25 H25B 109.5 .
C20 C25 H25C 109.5 .
H25A C25 H25C 109.5 .
H25B C25 H25C 109.5 .
C24 C26 H26A 109.5 .
C24 C26 H26B 109.5 .
H26A C26 H26B 109.5 .
C24 C26 H26C 109.5 .
H26A C26 H26C 109.5 .
H26B C26 H26C 109.5 .
N5 C27 Ru1 176.7(4) .
N5 C28 C33 119.8(5) .
N5 C28 C29 118.2(5) .
C33 C28 C29 122.0(5) .
C30 C29 C28 117.7(5) .
C30 C29 C34 122.8(5) .
C28 C29 C34 119.4(5) .
C31 C30 C29 121.4(6) .
C31 C30 H30 119.3 .
C29 C30 H30 119.3 .
C32 C31 C30 120.0(5) .
C32 C31 H31 120.0 .
C30 C31 H31 120.0 .
C31 C32 C33 121.2(6) .
C31 C32 H32 119.4 .
C33 C32 H32 119.4 .
C32 C33 C28 117.6(5) .
C32 C33 C35 121.7(5) .
C28 C33 C35 120.7(5) .
C29 C34 H34A 109.5 .
C29 C34 H34B 109.5 .
H34A C34 H34B 109.5 .
C29 C34 H34C 109.5 .
H34A C34 H34C 109.5 .
H34B C34 H34C 109.5 .
C33 C35 H35A 109.5 .
C33 C35 H35B 109.5 .
H35A C35 H35B 109.5 .
C33 C35 H35C 109.5 .
H35A C35 H35C 109.5 .
H35B C35 H35C 109.5 .
N6 C36 Ru1 176.9(4) .
C42 C37 C38 123.4(4) .
C42 C37 N6 118.5(4) .
C38 C37 N6 118.0(4) .
C39 C38 C37 116.9(4) .
C39 C38 C43 122.2(4) .
C37 C38 C43 120.9(4) .
C40 C39 C38 120.9(4) .
C40 C39 H39 119.6 .
C38 C39 H39 119.6 .
C41 C40 C39 120.9(4) .
C41 C40 H40 119.6 .
C39 C40 H40 119.6 .
C40 C41 C42 120.9(4) .
C40 C41 H41 119.5 .
C42 C41 H41 119.5 .
C41 C42 C37 117.0(4) .
C41 C42 C44 122.6(4) .
C37 C42 C44 120.3(4) .
C38 C43 H43A 109.5 .
C38 C43 H43B 109.5 .
H43A C43 H43B 109.5 .
C38 C43 H43C 109.5 .
H43A C43 H43C 109.5 .
H43B C43 H43C 109.5 .
C42 C44 H44A 109.5 .
C42 C44 H44B 109.5 .
H44A C44 H44B 109.5 .
C42 C44 H44C 109.5 .
H44A C44 H44C 109.5 .
H44B C44 H44C 109.5 .
C46 C45 H45A 109.5 .
C46 C45 H45B 109.5 .
H45A C45 H45B 109.5 .
C46 C45 H45C 109.5 .
H45A C45 H45C 109.5 .
H45B C45 H45C 109.5 .
C47 C46 C45 132(2) .
C47 C46 H46A 104.3 .
C45 C46 H46A 104.3 .
C47 C46 H46B 104.3 .
C45 C46 H46B 104.3 .
H46A C46 H46B 105.6 .
C47 C47 C46 133(2) 5_657
C47 C47 H47A 103.9 5_657
C46 C47 H47A 103.9 .
C47 C47 H47B 103.9 5_657
C46 C47 H47B 103.9 .
H47A C47 H47B 105.4 .
C1 N1 C2 125.4(3) .
C1 N1 Ru1 96.9(2) .
C2 N1 Ru1 135.6(3) .
C1 N2 C5 119.7(4) .
C1 N2 H2N 120(3) .
C5 N2 H2N 110(3) .
C1 N3 C8 124.3(3) .
C1 N3 Ru1 92.3(3) .
C8 N3 Ru1 133.7(3) .
C18 N4 C19 172.3(5) .
C27 N5 C28 163.8(5) .
C36 N6 C37 174.0(4) .
C27 Ru1 C36 88.70(16) .
C27 Ru1 C18 89.53(16) .
C36 Ru1 C18 177.14(16) .
C27 Ru1 N1 104.11(16) .
C36 Ru1 N1 88.59(15) .
C18 Ru1 N1 94.02(15) .
C27 Ru1 N3 165.46(16) .
C36 Ru1 N3 88.76(14) .
C18 Ru1 N3 93.51(14) .
N1 Ru1 N3 61.51(13) .
C27 Ru1 Cl1 92.05(13) .
C36 Ru1 Cl1 91.92(12) .
C18 Ru1 Cl1 85.90(12) .
N1 Ru1 Cl1 163.84(11) .
N3 Ru1 Cl1 102.34(9) .
C27 Ru1 C1 134.45(16) .
C36 Ru1 C1 88.27(14) .
C18 Ru1 C1 94.57(14) .
N1 Ru1 C1 30.39(13) .
N3 Ru1 C1 31.12(13) .
Cl1 Ru1 C1 133.46(10) .

loop_
_geom_bond_atom_site_label_1
_geom_bond_atom_site_label_2
_geom_bond_distance
_geom_bond_site_symmetry_2
C1 N1 1.323(5) .
C1 N3 1.343(5) .
C1 N2 1.363(5) .
C1 Ru1 2.596(4) .
C2 N1 1.448(5) .
C2 C3 1.501(7) .
C2 C4 1.506(6) .
C2 H2 0.9800 .
C3 H3A 0.9600 .
C3 H3B 0.9600 .
C3 H3C 0.9600 .
C4 H4A 0.9600 .
C4 H4B 0.9600 .
C4 H4C 0.9600 .
C5 N2 1.472(6) .
C5 C7 1.514(7) .
C5 C6 1.514(7) .
C5 H5 0.9800 .
C6 H6A 0.9600 .
C6 H6B 0.9600 .
C6 H6C 0.9600 .
C7 H7A 0.9600 .
C7 H7B 0.9600 .
C7 H7C 0.9600 .
C8 C9 1.377(6) .
C8 C13 1.406(5) .
C8 N3 1.411(5) .
C9 C10 1.387(6) .
C9 H9 0.9300 .
C10 C11 1.396(6) .
C10 H10 0.9300 .
C11 C12 1.385(6) .
C11 C14 1.532(6) .
C12 C13 1.389(6) .
C12 H12 0.9300 .
C13 H13 0.9300 .
C14 C15 1.519(7) .
C14 C16 1.530(7) .
C14 C17 1.537(6) .
C15 H15A 0.9600 .
C15 H15B 0.9600 .
C15 H15C 0.9600 .
C16 H16A 0.9600 .
C16 H16B 0.9600 .
C16 H16C 0.9600 .
C17 H17A 0.9600 .
C17 H17B 0.9600 .
C17 H17C 0.9600 .
C18 N4 1.158(5) .
C18 Ru1 1.993(4) .
C19 C20 1.387(8) .
C19 C24 1.392(7) .
C19 N4 1.401(5) .
C20 C21 1.389(7) .
C20 C25 1.502(8) .
C21 C22 1.380(10) .
C21 H21 0.9300 .
C22 C23 1.362(10) .
C22 H22 0.9300 .
C23 C24 1.392(7) .
C23 H23 0.9300 .
C24 C26 1.487(8) .
C25 H25A 0.9600 .
C25 H25B 0.9600 .
C25 H25C 0.9600 .
C26 H26A 0.9600 .
C26 H26B 0.9600 .
C26 H26C 0.9600 .
C27 N5 1.164(6) .
C27 Ru1 1.891(4) .
C28 N5 1.386(6) .
C28 C33 1.398(7) .
C28 C29 1.402(7) .
C29 C30 1.384(7) .
C29 C34 1.499(8) .
C30 C31 1.377(9) .
C30 H30 0.9300 .
C31 C32 1.376(9) .
C31 H31 0.9300 .
C32 C33 1.393(7) .
C32 H32 0.9300 .
C33 C35 1.500(8) .
C34 H34A 0.9600 .
C34 H34B 0.9600 .
C34 H34C 0.9600 .
C35 H35A 0.9600 .
C35 H35B 0.9600 .
C35 H35C 0.9600 .
C36 N6 1.147(5) .
C36 Ru1 1.982(4) .
C37 C42 1.394(6) .
C37 C38 1.396(6) .
C37 N6 1.397(5) .
C38 C39 1.390(6) .
C38 C43 1.496(6) .
C39 C40 1.377(7) .
C39 H39 0.9300 .
C40 C41 1.374(7) .
C40 H40 0.9300 .
C41 C42 1.388(6) .
C41 H41 0.9300 .
C42 C44 1.504(7) .
C43 H43A 0.9600 .
C43 H43B 0.9600 .
C43 H43C 0.9600 .
C44 H44A 0.9600 .
C44 H44B 0.9600 .
C44 H44C 0.9600 .
C45 C46 1.54(3) .
C45 H45A 0.9600 .
C45 H45B 0.9600 .
C45 H45C 0.9600 .
C46 C47 1.46(3) .
C46 H46A 0.9700 .
C46 H46B 0.9700 .
C47 C47 1.42(4) 5_657
C47 H47A 0.9700 .
C47 H47B 0.9700 .
N1 Ru1 2.080(3) .
N2 H2N 0.85(5) .
N3 Ru1 2.168(3) .
Cl1 Ru1 2.4388(11) .

loop_
_geom_torsion_atom_site_label_1
_geom_torsion_atom_site_label_2
_geom_torsion_atom_site_label_3
_geom_torsion_atom_site_label_4
_geom_torsion
_geom_torsion_site_symmetry_4
C13 C8 C9 C10 -2.9(6) .
N3 C8 C9 C10 178.9(4) .
C8 C9 C10 C11 0.6(7) .
C9 C10 C11 C12 1.8(6) .
C9 C10 C11 C14 180.0(4) .
C10 C11 C12 C13 -2.0(6) .
C14 C11 C12 C13 179.8(4) .
C11 C12 C13 C8 -0.2(7) .
C9 C8 C13 C12 2.7(6) .
N3 C8 C13 C12 -179.3(4) .
C12 C11 C14 C15 -176.0(4) .
C10 C11 C14 C15 5.9(6) .
C12 C11 C14 C16 -55.6(6) .
C10 C11 C14 C16 126.4(5) .
C12 C11 C14 C17 63.2(5) .
C10 C11 C14 C17 -114.8(5) .
C24 C19 C20 C21 -0.1(9) .
N4 C19 C20 C21 -179.5(5) .
C24 C19 C20 C25 -179.1(6) .
N4 C19 C20 C25 1.6(8) .
C19 C20 C21 C22 1.3(11) .
C25 C20 C21 C22 -179.7(7) .
C20 C21 C22 C23 -1.6(13) .
C21 C22 C23 C24 0.7(12) .
C20 C19 C24 C23 -0.8(8) .
N4 C19 C24 C23 178.6(5) .
C20 C19 C24 C26 179.2(5) .
N4 C19 C24 C26 -1.4(7) .
C22 C23 C24 C19 0.5(9) .
C22 C23 C24 C26 -179.5(6) .
N5 C28 C29 C30 -179.2(4) .
C33 C28 C29 C30 -0.1(7) .
N5 C28 C29 C34 -0.8(7) .
C33 C28 C29 C34 178.4(5) .
C28 C29 C30 C31 0.0(8) .
C34 C29 C30 C31 -178.4(5) .
C29 C30 C31 C32 0.5(9) .
C30 C31 C32 C33 -0.9(8) .
C31 C32 C33 C28 0.8(7) .
C31 C32 C33 C35 -180.0(5) .
N5 C28 C33 C32 178.8(4) .
C29 C28 C33 C32 -0.3(7) .
N5 C28 C33 C35 -0.4(7) .
C29 C28 C33 C35 -179.6(5) .
C42 C37 C38 C39 -0.1(7) .
N6 C37 C38 C39 179.0(4) .
C42 C37 C38 C43 -179.4(5) .
N6 C37 C38 C43 -0.3(6) .
C37 C38 C39 C40 0.3(7) .
C43 C38 C39 C40 179.5(5) .
C38 C39 C40 C41 -0.3(8) .
C39 C40 C41 C42 0.2(8) .
C40 C41 C42 C37 -0.1(7) .
C40 C41 C42 C44 -178.2(5) .
C38 C37 C42 C41 0.0(7) .
N6 C37 C42 C41 -179.1(4) .
C38 C37 C42 C44 178.2(4) .
N6 C37 C42 C44 -0.9(6) .
C45 C46 C47 C47 176(3) 5_657
N3 C1 N1 C2 -165.3(4) .
N2 C1 N1 C2 12.9(6) .
Ru1 C1 N1 C2 -165.8(4) .
N3 C1 N1 Ru1 0.5(3) .
N2 C1 N1 Ru1 178.8(3) .
C3 C2 N1 C1 -138.2(5) .
C4 C2 N1 C1 98.6(5) .
C3 C2 N1 Ru1 62.1(6) .
C4 C2 N1 Ru1 -61.1(6) .
N1 C1 N2 C5 -137.7(4) .
N3 C1 N2 C5 40.2(6) .
C7 C5 N2 C1 -159.2(4) .
C6 C5 N2 C1 77.8(5) .
N1 C1 N3 C8 -150.2(4) .
N2 C1 N3 C8 31.5(6) .
Ru1 C1 N3 C8 -149.7(4) .
N1 C1 N3 Ru1 -0.5(3) .
N2 C1 N3 Ru1 -178.8(4) .
C9 C8 N3 C1 -162.6(4) .
C13 C8 N3 C1 19.4(6) .
C9 C8 N3 Ru1 61.5(5) .
C13 C8 N3 Ru1 -116.5(4) .
C33 C28 N5 C27 178.5(14) .
C29 C28 N5 C27 -2.4(17) .
